data_7238768
loop_
_publ_author_name
'Tang, Yu'
'Yu, Biao'

_publ_section_title
;
 Identification of (phosphine)gold(i) hydrates and their equilibria in wet
 solutions
;
_journal_issue 33
_journal_name_full 'RSC Advances'
_journal_page_first 12686
_journal_paper_doi 10.1039/c2ra22282e
_journal_volume 2
_journal_year 2012
_chemical_formula_sum 'C74 H62 Au4 F6 O8 P4 S2'
_chemical_formula_weight 2169.10
_space_group_IT_number 2
_space_group_name_Hall '-P 1'
_space_group_name_H-M_alt 'P -1'
_symmetry_cell_setting triclinic
_symmetry_space_group_name_H-M 'P -1'
_atom_sites_solution_hydrogens geom
_atom_sites_solution_primary direct
_atom_sites_solution_secondary difmap
_audit_creation_method SHELXL-97
_cell_angle_alpha 81.7100(10)
_cell_angle_beta 82.2150(10)
_cell_angle_gamma 73.7290(10)
_cell_formula_units_Z 2
_cell_length_a 11.7057(9)
_cell_length_b 13.5981(11)
_cell_length_c 23.7768(19)
_cell_measurement_reflns_used 9899
_cell_measurement_temperature 133(2)
_cell_measurement_theta_max 30.49
_cell_measurement_theta_min 2.61
_cell_volume 3577.1(5)
_computing_cell_refinement 'Bruker SAINT'
_computing_data_collection 'Bruker APEX2'
_computing_data_reduction 'Bruker SAINT'
_computing_molecular_graphics 'Bruker SHELXTL'
_computing_publication_material 'Bruker SHELXTL'
_computing_structure_refinement 'SHELXL-97 (Sheldrick, 2008)'
_computing_structure_solution 'SHELXS-97 (Sheldrick, 2008)'
_diffrn_ambient_temperature 133(2)
_diffrn_measured_fraction_theta_full 0.982
_diffrn_measured_fraction_theta_max 0.982
_diffrn_measurement_device_type 'Bruker APEX-II CCD'
_diffrn_measurement_method '\f and \w scans'
_diffrn_radiation_monochromator graphite
_diffrn_radiation_source 'fine-focus sealed tube'
_diffrn_radiation_type MoK\a
_diffrn_radiation_wavelength 0.71073
_diffrn_reflns_av_R_equivalents 0.0248
_diffrn_reflns_av_sigmaI/netI 0.0438
_diffrn_reflns_limit_h_max 16
_diffrn_reflns_limit_h_min -15
_diffrn_reflns_limit_k_max 19
_diffrn_reflns_limit_k_min -19
_diffrn_reflns_limit_l_max 33
_diffrn_reflns_limit_l_min -32
_diffrn_reflns_number 34935
_diffrn_reflns_theta_full 30.49
_diffrn_reflns_theta_max 30.49
_diffrn_reflns_theta_min 1.82
_exptl_absorpt_coefficient_mu 8.396
_exptl_absorpt_correction_T_max 0.3657
_exptl_absorpt_correction_T_min 0.1873
_exptl_absorpt_correction_type multi-scan
_exptl_absorpt_process_details sadabs
_exptl_crystal_colour colourless
_exptl_crystal_density_diffrn 2.014
_exptl_crystal_density_method 'not measured'
_exptl_crystal_description block
_exptl_crystal_F_000 2064
_exptl_crystal_size_max 0.30
_exptl_crystal_size_mid 0.20
_exptl_crystal_size_min 0.15
_refine_diff_density_max 3.215
_refine_diff_density_min -3.708
_refine_diff_density_rms 0.157
_refine_ls_extinction_method none
_refine_ls_goodness_of_fit_ref 0.948
_refine_ls_hydrogen_treatment constr
_refine_ls_matrix_type full
_refine_ls_number_parameters 883
_refine_ls_number_reflns 21437
_refine_ls_number_restraints 0
_refine_ls_restrained_S_all 0.948
_refine_ls_R_factor_all 0.0411
_refine_ls_R_factor_gt 0.0313
_refine_ls_shift/su_max 0.002
_refine_ls_shift/su_mean 0.000
_refine_ls_structure_factor_coef Fsqd
_refine_ls_weighting_details 'calc w=1/[\s^2^(Fo^2^)+(0.0271P)^2^+14.7306P] where P=(Fo^2^+2Fc^2^)/3'
_refine_ls_weighting_scheme calc
_refine_ls_wR_factor_gt 0.0692
_refine_ls_wR_factor_ref 0.0727
_reflns_number_gt 18352
_reflns_number_total 21437
_reflns_threshold_expression >2sigma(I)
_cod_data_source_file c2ra22282e.txt
_cod_data_source_block mo_dm12218_0m
_cod_depositor_comments
;
The following automatic conversions were performed:

data item '_symmetry_cell_setting' value 'Triclinic' was changed to
'triclinic' in accordance with the
/home/saulius/struct/COD-crude-data/automatic-downloads/DataCite-retrospective/RSC/depositions/lib/dictionaries/cif_core.dic
dictionary named 'cif_core.dic' version 2.4.2 last updated on
2011-04-26.

Automatic conversion script
Id: cif_fix_values 6909 2019-04-08 15:41:33Z antanas 
;
_cod_original_sg_symbol_H-M P-1
_cod_database_code 7238768

loop_
_symmetry_equiv_pos_as_xyz
'x, y, z'
'-x, -y, -z'

loop_
_atom_site_label
_atom_site_type_symbol
_atom_site_fract_x
_atom_site_fract_y
_atom_site_fract_z
_atom_site_U_iso_or_equiv
_atom_site_adp_type
_atom_site_occupancy
_atom_site_symmetry_multiplicity
_atom_site_calc_flag
_atom_site_refinement_flags
Au1 Au 0.673437(13) 0.367516(11) 0.276817(6) 0.01418(3) Uani 1 1 d .
Au2 Au 0.759781(14) 0.293580(11) 0.156948(6) 0.01598(3) Uani 1 1 d .
Au3 Au 0.942048(14) 0.147987(11) 0.254862(6) 0.01622(3) Uani 1 1 d .
Au4 Au 0.648115(15) 0.133061(12) 0.277869(7) 0.02044(4) Uani 1 1 d .
P1 P 0.48994(9) 0.47268(8) 0.27604(4) 0.01410(18) Uani 1 1 d .
P2 P 0.85616(9) 0.39593(8) 0.10146(4) 0.01484(18) Uani 1 1 d .
P3 P 1.05716(10) -0.00633(8) 0.23755(4) 0.01654(19) Uani 1 1 d .
P4 P 0.59777(11) 0.07462(8) 0.36663(5) 0.0222(2) Uani 1 1 d .
S1 S 0.84917(10) 0.44849(8) 0.38144(4) 0.02011(19) Uani 1 1 d .
S2 S 0.60399(10) 0.16825(9) 0.05575(5) 0.0246(2) Uani 1 1 d .
F1 F 0.9303(3) 0.3978(2) 0.48187(12) 0.0348(7) Uani 1 1 d .
F2 F 0.8514(3) 0.5610(2) 0.46139(14) 0.0409(8) Uani 1 1 d .
F3 F 1.0260(3) 0.4880(2) 0.42228(15) 0.0376(7) Uani 1 1 d .
F4 F 0.6496(3) -0.0110(2) 0.11749(15) 0.0391(7) Uani 1 1 d .
F5 F 0.5004(3) 0.0169(3) 0.06813(17) 0.0459(9) Uani 1 1 d .
F6 F 0.6804(3) -0.0190(3) 0.02665(16) 0.0459(9) Uani 1 1 d .
O1 O 0.8527(3) 0.2904(2) 0.27873(13) 0.0211(6) Uani 1 1 d .
H1A H 0.9002 0.3262 0.2926 0.025 Uiso 1 1 calc R
O2 O 0.6786(3) 0.1731(2) 0.19213(11) 0.0170(6) Uani 1 1 d .
H2A H 0.6554 0.1361 0.1666 0.020 Uiso 1 1 calc R
O3 O 0.7331(3) 0.4419(3) 0.40696(16) 0.0343(8) Uani 1 1 d .
O4 O 0.8515(4) 0.5337(3) 0.33868(15) 0.0377(9) Uani 1 1 d .
O5 O 0.9303(3) 0.3508(2) 0.36708(14) 0.0259(7) Uani 1 1 d .
O6 O 0.7280(3) 0.1668(3) 0.05356(15) 0.0298(7) Uani 1 1 d .
O7 O 0.5315(3) 0.2065(3) 0.10684(16) 0.0346(8) Uani 1 1 d .
O8 O 0.5500(4) 0.2035(3) 0.00350(19) 0.0507(11) Uani 1 1 d .
C1 C 0.4337(4) 0.5251(3) 0.34340(16) 0.0169(7) Uani 1 1 d .
C2 C 0.4586(4) 0.4617(4) 0.39388(19) 0.0262(9) Uani 1 1 d .
H2 H 0.5102 0.3940 0.3931 0.031 Uiso 1 1 calc R
C3 C 0.4077(5) 0.4982(4) 0.4455(2) 0.0340(11) Uani 1 1 d .
H3 H 0.4225 0.4544 0.4801 0.041 Uiso 1 1 calc R
C4 C 0.3356(5) 0.5973(5) 0.4471(2) 0.0346(12) Uani 1 1 d .
H4 H 0.3021 0.6220 0.4827 0.042 Uiso 1 1 calc R
C5 C 0.3123(5) 0.6604(4) 0.3968(2) 0.0306(10) Uani 1 1 d .
H5 H 0.2625 0.7287 0.3979 0.037 Uiso 1 1 calc R
C6 C 0.3608(4) 0.6252(3) 0.3449(2) 0.0238(9) Uani 1 1 d .
H6 H 0.3444 0.6689 0.3103 0.029 Uiso 1 1 calc R
C7 C 0.3743(4) 0.4207(3) 0.25914(17) 0.0167(7) Uani 1 1 d .
C8 C 0.2587(4) 0.4443(3) 0.28751(19) 0.0225(8) Uani 1 1 d .
H8 H 0.2409 0.4852 0.3184 0.027 Uiso 1 1 calc R
C9 C 0.1702(4) 0.4085(4) 0.2709(2) 0.0270(9) Uani 1 1 d .
H9 H 0.0922 0.4243 0.2906 0.032 Uiso 1 1 calc R
C10 C 0.1954(4) 0.3499(4) 0.2256(2) 0.0267(9) Uani 1 1 d .
H10 H 0.1343 0.3261 0.2140 0.032 Uiso 1 1 calc R
C11 C 0.3093(4) 0.3257(3) 0.1973(2) 0.0263(9) Uani 1 1 d .
H11 H 0.3262 0.2851 0.1663 0.032 Uiso 1 1 calc R
C12 C 0.3982(4) 0.3602(3) 0.21378(19) 0.0199(8) Uani 1 1 d .
H12 H 0.4763 0.3428 0.1943 0.024 Uiso 1 1 calc R
C13 C 0.4958(4) 0.5818(3) 0.22257(17) 0.0173(7) Uani 1 1 d .
C14 C 0.4241(4) 0.6078(3) 0.17770(19) 0.0250(9) Uani 1 1 d .
H14 H 0.3656 0.5722 0.1761 0.030 Uiso 1 1 calc R
C15 C 0.4386(5) 0.6865(4) 0.1350(2) 0.0318(11) Uani 1 1 d .
H15 H 0.3915 0.7032 0.1037 0.038 Uiso 1 1 calc R
C16 C 0.5210(5) 0.7399(4) 0.1381(2) 0.0340(12) Uani 1 1 d .
H16 H 0.5297 0.7944 0.1094 0.041 Uiso 1 1 calc R
C17 C 0.5907(5) 0.7145(4) 0.1828(2) 0.0328(11) Uani 1 1 d .
H17 H 0.6474 0.7517 0.1848 0.039 Uiso 1 1 calc R
C18 C 0.5793(4) 0.6346(4) 0.2251(2) 0.0261(9) Uani 1 1 d .
H18 H 0.6287 0.6167 0.2556 0.031 Uiso 1 1 calc R
C19 C 0.8747(4) 0.5107(3) 0.12594(17) 0.0166(7) Uani 1 1 d .
C20 C 0.8917(4) 0.5102(3) 0.18222(17) 0.0198(8) Uani 1 1 d .
H20 H 0.8901 0.4509 0.2086 0.024 Uiso 1 1 calc R
C21 C 0.9113(4) 0.5966(4) 0.2005(2) 0.0261(9) Uani 1 1 d .
H21 H 0.9237 0.5961 0.2392 0.031 Uiso 1 1 calc R
C22 C 0.9125(4) 0.6830(3) 0.1619(2) 0.0253(9) Uani 1 1 d .
H22 H 0.9249 0.7421 0.1744 0.030 Uiso 1 1 calc R
C23 C 0.8960(4) 0.6839(3) 0.10557(19) 0.0251(9) Uani 1 1 d .
H23 H 0.8983 0.7431 0.0793 0.030 Uiso 1 1 calc R
C24 C 0.8759(4) 0.5978(3) 0.08712(18) 0.0208(8) Uani 1 1 d .
H24 H 0.8632 0.5986 0.0484 0.025 Uiso 1 1 calc R
C25 C 0.7824(4) 0.4398(3) 0.03691(17) 0.0163(7) Uani 1 1 d .
C26 C 0.6722(4) 0.5148(3) 0.0400(2) 0.0241(9) Uani 1 1 d .
H26 H 0.6403 0.5426 0.0750 0.029 Uiso 1 1 calc R
C27 C 0.6100(5) 0.5485(4) -0.0075(2) 0.0309(10) Uani 1 1 d .
H27 H 0.5363 0.6005 -0.0054 0.037 Uiso 1 1 calc R
C28 C 0.6546(5) 0.5066(4) -0.0581(2) 0.0327(11) Uani 1 1 d .
H28 H 0.6112 0.5296 -0.0906 0.039 Uiso 1 1 calc R
C29 C 0.7618(5) 0.4318(4) -0.0617(2) 0.0315(11) Uani 1 1 d .
H29 H 0.7918 0.4030 -0.0966 0.038 Uiso 1 1 calc R
C30 C 0.8267(4) 0.3981(3) -0.01397(18) 0.0219(8) Uani 1 1 d .
H30 H 0.9008 0.3468 -0.0165 0.026 Uiso 1 1 calc R
C31 C 1.0045(4) 0.3168(3) 0.08172(16) 0.0146(7) Uani 1 1 d .
C32 C 1.1074(4) 0.3503(3) 0.07908(17) 0.0190(8) Uani 1 1 d .
H32 H 1.1015 0.4180 0.0872 0.023 Uiso 1 1 calc R
C33 C 1.2184(4) 0.2848(3) 0.06456(19) 0.0230(8) Uani 1 1 d .
H33 H 1.2884 0.3079 0.0628 0.028 Uiso 1 1 calc R
C34 C 1.2284(4) 0.1857(3) 0.05259(19) 0.0223(8) Uani 1 1 d .
H34 H 1.3048 0.1413 0.0426 0.027 Uiso 1 1 calc R
C35 C 1.1259(4) 0.1516(3) 0.0552(2) 0.0235(9) Uani 1 1 d .
H35 H 1.1323 0.0840 0.0466 0.028 Uiso 1 1 calc R
C36 C 1.0143(4) 0.2164(3) 0.07036(18) 0.0199(8) Uani 1 1 d .
H36 H 0.9447 0.1925 0.0730 0.024 Uiso 1 1 calc R
C37 C 1.0547(4) -0.0470(3) 0.16871(17) 0.0179(8) Uani 1 1 d .
C38 C 0.9493(4) -0.0147(3) 0.14177(18) 0.0202(8) Uani 1 1 d .
H38 H 0.8786 0.0269 0.1599 0.024 Uiso 1 1 calc R
C39 C 0.9486(4) -0.0440(3) 0.08819(19) 0.0228(8) Uani 1 1 d .
H39 H 0.8772 -0.0226 0.0697 0.027 Uiso 1 1 calc R
C40 C 1.0521(4) -0.1046(3) 0.06160(19) 0.0232(9) Uani 1 1 d .
H40 H 1.0510 -0.1240 0.0249 0.028 Uiso 1 1 calc R
C41 C 1.1563(4) -0.1368(3) 0.08778(19) 0.0243(9) Uani 1 1 d .
H41 H 1.2264 -0.1784 0.0692 0.029 Uiso 1 1 calc R
C42 C 1.1588(4) -0.1085(3) 0.14114(19) 0.0231(9) Uani 1 1 d .
H42 H 1.2307 -0.1305 0.1592 0.028 Uiso 1 1 calc R
C43 C 1.2138(4) -0.0137(3) 0.24111(17) 0.0165(7) Uani 1 1 d .
C44 C 1.2629(4) 0.0576(3) 0.2054(2) 0.0238(9) Uani 1 1 d .
H44 H 1.2132 0.1120 0.1828 0.029 Uiso 1 1 calc R
C45 C 1.3849(4) 0.0493(4) 0.2027(2) 0.0275(10) Uani 1 1 d .
H45 H 1.4188 0.0974 0.1779 0.033 Uiso 1 1 calc R
C46 C 1.4557(4) -0.0286(4) 0.2359(2) 0.0272(9) Uani 1 1 d .
H46 H 1.5391 -0.0347 0.2336 0.033 Uiso 1 1 calc R
C47 C 1.4078(4) -0.0984(4) 0.2726(2) 0.0284(10) Uani 1 1 d .
H47 H 1.4575 -0.1513 0.2960 0.034 Uiso 1 1 calc R
C48 C 1.2863(4) -0.0911(3) 0.27530(18) 0.0219(8) Uani 1 1 d .
H48 H 1.2529 -0.1390 0.3005 0.026 Uiso 1 1 calc R
C49 C 1.0247(4) -0.1062(3) 0.29185(18) 0.0188(8) Uani 1 1 d .
C50 C 1.0445(4) -0.2074(3) 0.2797(2) 0.0257(9) Uani 1 1 d .
H50 H 1.0709 -0.2247 0.2419 0.031 Uiso 1 1 calc R
C51 C 1.0252(5) -0.2827(4) 0.3234(2) 0.0317(11) Uani 1 1 d .
H51 H 1.0383 -0.3516 0.3152 0.038 Uiso 1 1 calc R
C52 C 0.9874(5) -0.2585(4) 0.3783(2) 0.0323(11) Uani 1 1 d .
H52 H 0.9746 -0.3104 0.4078 0.039 Uiso 1 1 calc R
C53 C 0.9681(5) -0.1577(4) 0.3903(2) 0.0319(11) Uani 1 1 d .
H53 H 0.9425 -0.1408 0.4282 0.038 Uiso 1 1 calc R
C54 C 0.9862(4) -0.0817(4) 0.3471(2) 0.0247(9) Uani 1 1 d .
H54 H 0.9722 -0.0128 0.3554 0.030 Uiso 1 1 calc R
C55 C 0.4466(4) 0.1441(3) 0.3906(2) 0.0280(10) Uani 1 1 d .
C56 C 0.4195(5) 0.1916(4) 0.4397(2) 0.0358(12) Uani 1 1 d .
H56 H 0.4806 0.1890 0.4628 0.043 Uiso 1 1 calc R
C57 C 0.3001(6) 0.2440(4) 0.4552(3) 0.0510(18) Uani 1 1 d .
H57 H 0.2809 0.2778 0.4889 0.061 Uiso 1 1 calc R
C58 C 0.2114(6) 0.2472(4) 0.4227(3) 0.0493(17) Uani 1 1 d .
H58 H 0.1310 0.2817 0.4343 0.059 Uiso 1 1 calc R
C59 C 0.2380(5) 0.2007(5) 0.3736(3) 0.0482(16) Uani 1 1 d .
H59 H 0.1759 0.2035 0.3509 0.058 Uiso 1 1 calc R
C60 C 0.3547(5) 0.1496(4) 0.3566(3) 0.0413(13) Uani 1 1 d .
H60 H 0.3730 0.1182 0.3221 0.050 Uiso 1 1 calc R
C61 C 0.5971(4) -0.0597(3) 0.3729(2) 0.0230(9) Uani 1 1 d .
C62 C 0.6845(4) -0.1275(3) 0.3410(2) 0.0267(9) Uani 1 1 d .
H62 H 0.7418 -0.1026 0.3149 0.032 Uiso 1 1 calc R
C63 C 0.6881(5) -0.2317(4) 0.3472(3) 0.0346(12) Uani 1 1 d .
H63 H 0.7479 -0.2779 0.3254 0.042 Uiso 1 1 calc R
C64 C 0.6049(5) -0.2680(4) 0.3850(2) 0.0340(12) Uani 1 1 d .
H64 H 0.6079 -0.3392 0.3893 0.041 Uiso 1 1 calc R
C65 C 0.5181(5) -0.2017(4) 0.4163(2) 0.0340(11) Uani 1 1 d .
H65 H 0.4608 -0.2272 0.4421 0.041 Uiso 1 1 calc R
C66 C 0.5130(5) -0.0971(4) 0.4108(2) 0.0293(10) Uani 1 1 d .
H66 H 0.4527 -0.0515 0.4328 0.035 Uiso 1 1 calc R
C67 C 0.6925(4) 0.0832(3) 0.4191(2) 0.0247(9) Uani 1 1 d .
C68 C 0.7439(5) 0.1655(4) 0.4127(2) 0.0333(11) Uani 1 1 d .
H68 H 0.7307 0.2160 0.3805 0.040 Uiso 1 1 calc R
C69 C 0.8150(6) 0.1736(4) 0.4535(2) 0.0412(13) Uani 1 1 d .
H69 H 0.8484 0.2307 0.4493 0.049 Uiso 1 1 calc R
C70 C 0.8371(5) 0.0996(4) 0.4997(2) 0.0373(12) Uani 1 1 d .
H70 H 0.8867 0.1049 0.5271 0.045 Uiso 1 1 calc R
C71 C 0.7863(5) 0.0172(4) 0.5061(2) 0.0345(11) Uani 1 1 d .
H71 H 0.8001 -0.0332 0.5383 0.041 Uiso 1 1 calc R
C72 C 0.7157(5) 0.0077(4) 0.4658(2) 0.0289(10) Uani 1 1 d .
H72 H 0.6832 -0.0499 0.4700 0.035 Uiso 1 1 calc R
C73 C 0.9176(4) 0.4747(4) 0.4399(2) 0.0254(9) Uani 1 1 d .
C74 C 0.6077(4) 0.0319(4) 0.0675(2) 0.0288(10) Uani 1 1 d .

loop_
_atom_site_aniso_label
_atom_site_aniso_U_11
_atom_site_aniso_U_22
_atom_site_aniso_U_33
_atom_site_aniso_U_23
_atom_site_aniso_U_13
_atom_site_aniso_U_12
Au1 0.01475(7) 0.01292(6) 0.01347(6) -0.00291(5) -0.00229(5) -0.00027(5)
Au2 0.01893(7) 0.01833(7) 0.01187(6) -0.00298(5) 0.00299(5) -0.00837(5)
Au3 0.01582(7) 0.01464(6) 0.01696(7) -0.00603(5) -0.00297(5) 0.00075(5)
Au4 0.02304(8) 0.01787(7) 0.02116(8) -0.00359(5) 0.00336(6) -0.00860(6)
P1 0.0139(4) 0.0148(4) 0.0124(4) -0.0027(3) -0.0010(3) -0.0014(3)
P2 0.0177(5) 0.0144(4) 0.0132(4) -0.0030(3) 0.0027(4) -0.0068(4)
P3 0.0169(5) 0.0143(4) 0.0177(5) -0.0055(4) -0.0021(4) -0.0012(4)
P4 0.0249(6) 0.0162(5) 0.0242(5) -0.0022(4) 0.0047(4) -0.0069(4)
S1 0.0232(5) 0.0189(4) 0.0171(5) -0.0033(4) -0.0027(4) -0.0028(4)
S2 0.0225(5) 0.0257(5) 0.0233(5) -0.0087(4) -0.0009(4) -0.0003(4)
F1 0.0427(18) 0.0407(17) 0.0210(14) -0.0010(12) -0.0102(12) -0.0089(14)
F2 0.0458(19) 0.0349(16) 0.0422(18) -0.0257(14) -0.0022(15) -0.0017(14)
F3 0.0281(16) 0.0352(16) 0.056(2) -0.0139(14) -0.0048(14) -0.0149(13)
F4 0.0373(18) 0.0318(16) 0.0458(19) 0.0041(13) -0.0079(14) -0.0077(13)
F5 0.0261(16) 0.0435(19) 0.075(3) -0.0205(17) -0.0074(16) -0.0128(14)
F6 0.0372(18) 0.0434(19) 0.059(2) -0.0352(16) 0.0032(16) -0.0023(15)
O1 0.0192(15) 0.0144(13) 0.0246(15) -0.0088(11) 0.0005(12) 0.0058(11)
O2 0.0193(14) 0.0235(14) 0.0023(11) 0.0015(9) 0.0010(10) 0.0018(11)
O3 0.0198(17) 0.050(2) 0.035(2) -0.0122(16) -0.0030(14) -0.0081(16)
O4 0.057(3) 0.0237(17) 0.0236(17) 0.0050(13) -0.0009(16) -0.0013(16)
O5 0.0316(18) 0.0196(14) 0.0268(17) -0.0082(12) -0.0055(13) -0.0031(13)
O6 0.0248(17) 0.0352(18) 0.0297(18) -0.0080(14) 0.0058(14) -0.0102(14)
O7 0.0283(18) 0.0348(19) 0.042(2) -0.0234(16) 0.0088(15) -0.0069(15)
O8 0.054(3) 0.049(3) 0.041(2) -0.0036(19) -0.021(2) 0.006(2)
C1 0.0172(18) 0.0226(19) 0.0115(17) -0.0045(14) 0.0009(14) -0.0061(15)
C2 0.031(2) 0.027(2) 0.019(2) 0.0000(16) -0.0033(17) -0.0047(19)
C3 0.041(3) 0.047(3) 0.016(2) -0.003(2) 0.0008(19) -0.018(2)
C4 0.033(3) 0.053(3) 0.025(2) -0.022(2) 0.012(2) -0.023(2)
C5 0.028(2) 0.033(2) 0.032(3) -0.020(2) 0.0081(19) -0.006(2)
C6 0.022(2) 0.022(2) 0.026(2) -0.0084(16) -0.0007(17) -0.0026(17)
C7 0.0157(18) 0.0160(17) 0.0165(18) -0.0017(14) -0.0016(14) -0.0012(14)
C8 0.0155(19) 0.029(2) 0.024(2) -0.0095(17) 0.0011(16) -0.0054(16)
C9 0.018(2) 0.033(2) 0.029(2) -0.0030(19) -0.0003(17) -0.0084(18)
C10 0.024(2) 0.026(2) 0.034(3) -0.0042(18) -0.0061(19) -0.0101(18)
C11 0.029(2) 0.023(2) 0.028(2) -0.0079(17) -0.0053(18) -0.0046(18)
C12 0.0140(18) 0.0180(18) 0.025(2) -0.0063(15) -0.0030(15) 0.0026(14)
C13 0.0175(19) 0.0161(17) 0.0159(18) -0.0041(14) -0.0001(14) -0.0002(14)
C14 0.027(2) 0.021(2) 0.023(2) -0.0004(16) -0.0073(17) -0.0003(17)
C15 0.035(3) 0.026(2) 0.026(2) 0.0047(18) -0.007(2) 0.004(2)
C16 0.036(3) 0.021(2) 0.036(3) 0.0036(19) 0.007(2) -0.0006(19)
C17 0.035(3) 0.024(2) 0.039(3) 0.001(2) 0.006(2) -0.013(2)
C18 0.025(2) 0.023(2) 0.029(2) -0.0001(17) -0.0031(18) -0.0057(18)
C19 0.0170(18) 0.0160(17) 0.0178(18) -0.0068(14) 0.0015(14) -0.0052(14)
C20 0.025(2) 0.0224(19) 0.0125(17) -0.0029(14) 0.0010(15) -0.0075(16)
C21 0.032(2) 0.029(2) 0.020(2) -0.0097(17) -0.0037(18) -0.0096(19)
C22 0.031(2) 0.023(2) 0.027(2) -0.0096(17) -0.0022(18) -0.0117(18)
C23 0.033(2) 0.023(2) 0.022(2) -0.0041(16) 0.0047(18) -0.0131(18)
C24 0.028(2) 0.0187(18) 0.0175(19) -0.0043(15) 0.0012(16) -0.0098(16)
C25 0.0184(19) 0.0165(17) 0.0158(18) -0.0016(14) -0.0003(14) -0.0083(15)
C26 0.020(2) 0.022(2) 0.030(2) -0.0035(17) -0.0022(17) -0.0044(16)
C27 0.025(2) 0.024(2) 0.043(3) 0.007(2) -0.012(2) -0.0068(18)
C28 0.039(3) 0.032(2) 0.033(3) 0.008(2) -0.017(2) -0.020(2)
C29 0.048(3) 0.034(2) 0.021(2) 0.0012(18) -0.012(2) -0.022(2)
C30 0.023(2) 0.025(2) 0.020(2) -0.0027(16) -0.0022(16) -0.0081(17)
C31 0.0178(18) 0.0171(17) 0.0105(16) -0.0039(13) 0.0016(13) -0.0073(14)
C32 0.024(2) 0.0186(18) 0.0174(18) -0.0031(14) -0.0016(15) -0.0101(16)
C33 0.018(2) 0.027(2) 0.025(2) -0.0052(17) 0.0014(16) -0.0094(17)
C34 0.019(2) 0.025(2) 0.022(2) -0.0057(16) -0.0015(16) -0.0026(16)
C35 0.025(2) 0.0176(19) 0.029(2) -0.0060(16) -0.0026(17) -0.0047(16)
C36 0.021(2) 0.0193(18) 0.021(2) -0.0061(15) -0.0009(15) -0.0067(16)
C37 0.023(2) 0.0130(16) 0.0168(18) -0.0035(13) -0.0028(15) -0.0021(15)
C38 0.0148(19) 0.0229(19) 0.023(2) -0.0047(16) -0.0017(15) -0.0037(15)
C39 0.023(2) 0.024(2) 0.025(2) -0.0034(16) -0.0064(17) -0.0085(17)
C40 0.029(2) 0.022(2) 0.021(2) -0.0072(16) -0.0040(17) -0.0073(17)
C41 0.026(2) 0.0206(19) 0.024(2) -0.0091(16) -0.0034(17) 0.0010(17)
C42 0.019(2) 0.025(2) 0.023(2) -0.0082(16) -0.0045(16) 0.0019(16)
C43 0.0167(18) 0.0147(17) 0.0182(18) -0.0058(14) -0.0038(14) -0.0014(14)
C44 0.024(2) 0.0200(19) 0.025(2) 0.0020(16) -0.0033(17) -0.0042(17)
C45 0.030(2) 0.029(2) 0.028(2) -0.0051(18) 0.0021(19) -0.0146(19)
C46 0.019(2) 0.033(2) 0.033(2) -0.0110(19) -0.0002(18) -0.0086(18)
C47 0.026(2) 0.030(2) 0.028(2) -0.0007(18) -0.0077(18) -0.0030(19)
C48 0.024(2) 0.0214(19) 0.020(2) -0.0003(15) -0.0034(16) -0.0054(16)
C49 0.0157(18) 0.0178(18) 0.023(2) -0.0049(15) -0.0020(15) -0.0044(15)
C50 0.029(2) 0.020(2) 0.031(2) -0.0063(17) -0.0056(19) -0.0073(17)
C51 0.033(3) 0.020(2) 0.044(3) -0.0027(19) -0.007(2) -0.0110(19)
C52 0.027(2) 0.034(3) 0.036(3) 0.009(2) -0.004(2) -0.014(2)
C53 0.026(2) 0.041(3) 0.026(2) 0.001(2) 0.0019(19) -0.010(2)
C54 0.023(2) 0.024(2) 0.027(2) -0.0059(17) 0.0005(17) -0.0072(17)
C55 0.029(2) 0.0166(19) 0.032(2) 0.0042(17) 0.0053(19) -0.0023(17)
C56 0.041(3) 0.025(2) 0.037(3) -0.006(2) 0.010(2) -0.005(2)
C57 0.055(4) 0.025(3) 0.059(4) -0.011(2) 0.026(3) 0.000(3)
C58 0.033(3) 0.030(3) 0.064(4) 0.009(3) 0.014(3) 0.010(2)
C59 0.028(3) 0.043(3) 0.054(4) 0.016(3) 0.004(3) 0.007(2)
C60 0.036(3) 0.037(3) 0.041(3) 0.005(2) 0.003(2) -0.002(2)
C61 0.021(2) 0.0191(19) 0.030(2) -0.0038(16) -0.0004(17) -0.0071(16)
C62 0.018(2) 0.021(2) 0.042(3) -0.0075(18) -0.0024(19) -0.0051(16)
C63 0.025(2) 0.021(2) 0.060(4) -0.012(2) -0.014(2) -0.0015(18)
C64 0.043(3) 0.016(2) 0.047(3) 0.0021(19) -0.022(2) -0.009(2)
C65 0.049(3) 0.028(2) 0.032(3) 0.0014(19) -0.006(2) -0.022(2)
C66 0.034(3) 0.027(2) 0.029(2) -0.0026(18) 0.002(2) -0.014(2)
C67 0.029(2) 0.0177(19) 0.028(2) -0.0052(16) 0.0056(18) -0.0088(17)
C68 0.053(3) 0.024(2) 0.028(2) 0.0006(18) -0.003(2) -0.020(2)
C69 0.061(4) 0.037(3) 0.036(3) -0.002(2) -0.006(3) -0.030(3)
C70 0.043(3) 0.041(3) 0.032(3) -0.005(2) -0.003(2) -0.018(2)
C71 0.045(3) 0.030(2) 0.030(3) 0.003(2) -0.004(2) -0.015(2)
C72 0.029(2) 0.024(2) 0.035(3) -0.0011(18) 0.002(2) -0.0139(19)
C73 0.025(2) 0.024(2) 0.027(2) -0.0105(17) -0.0026(18) -0.0021(17)
C74 0.019(2) 0.030(2) 0.039(3) -0.016(2) -0.0021(19) -0.0033(18)

loop_
_atom_type_symbol
_atom_type_description
_atom_type_scat_dispersion_real
_atom_type_scat_dispersion_imag
_atom_type_scat_source
C C 0.0033 0.0016 'International Tables Vol C Tables 4.2.6.8 and 6.1.1.4'
H H 0.0000 0.0000 'International Tables Vol C Tables 4.2.6.8 and 6.1.1.4'
O O 0.0106 0.0060 'International Tables Vol C Tables 4.2.6.8 and 6.1.1.4'
P P 0.1023 0.0942 'International Tables Vol C Tables 4.2.6.8 and 6.1.1.4'
Au Au -2.0133 8.8022 'International Tables Vol C Tables 4.2.6.8 and 6.1.1.4'
S S 0.1246 0.1234 'International Tables Vol C Tables 4.2.6.8 and 6.1.1.4'
F F 0.0171 0.0103 'International Tables Vol C Tables 4.2.6.8 and 6.1.1.4'

loop_
_geom_angle_atom_site_label_1
_geom_angle_atom_site_label_2
_geom_angle_atom_site_label_3
_geom_angle
O1 Au1 P1 170.83(9)
O1 Au1 Au2 73.94(8)
P1 Au1 Au2 109.51(3)
O1 Au1 Au4 82.26(8)
P1 Au1 Au4 106.87(3)
Au2 Au1 Au4 70.251(5)
O2 Au2 P2 165.38(8)
O2 Au2 Au1 82.54(7)
P2 Au2 Au1 112.07(3)
O1 Au3 P3 171.85(9)
O2 Au4 P4 170.74(9)
O2 Au4 Au1 79.40(8)
P4 Au4 Au1 108.47(3)
C7 P1 C1 105.21(19)
C7 P1 C13 106.53(19)
C1 P1 C13 106.62(18)
C7 P1 Au1 117.07(13)
C1 P1 Au1 113.00(14)
C13 P1 Au1 107.78(14)
C25 P2 C31 107.43(18)
C25 P2 C19 105.91(19)
C31 P2 C19 106.86(18)
C25 P2 Au2 107.92(13)
C31 P2 Au2 106.65(13)
C19 P2 Au2 121.40(13)
C37 P3 C49 107.45(19)
C37 P3 C43 104.22(19)
C49 P3 C43 105.01(19)
C37 P3 Au3 117.26(14)
C49 P3 Au3 111.32(14)
C43 P3 Au3 110.68(13)
C67 P4 C61 106.0(2)
C67 P4 C55 106.6(2)
C61 P4 C55 105.7(2)
C67 P4 Au4 115.59(15)
C61 P4 Au4 111.82(16)
C55 P4 Au4 110.49(16)
O4 S1 O3 115.9(2)
O4 S1 O5 114.4(2)
O3 S1 O5 114.6(2)
O4 S1 C73 104.3(2)
O3 S1 C73 103.5(2)
O5 S1 C73 101.6(2)
O8 S2 O6 116.0(3)
O8 S2 O7 115.6(3)
O6 S2 O7 113.9(2)
O8 S2 C74 103.5(3)
O6 S2 C74 103.2(2)
O7 S2 C74 101.8(2)
Au3 O1 Au1 129.09(16)
Au3 O1 H1A 115.5
Au1 O1 H1A 115.5
Au4 O2 Au2 123.34(14)
Au4 O2 H2A 118.3
Au2 O2 H2A 118.3
C2 C1 C6 120.1(4)
C2 C1 P1 118.9(3)
C6 C1 P1 120.9(3)
C3 C2 C1 119.3(5)
C3 C2 H2 120.3
C1 C2 H2 120.3
C4 C3 C2 120.7(5)
C4 C3 H3 119.6
C2 C3 H3 119.6
C3 C4 C5 119.8(4)
C3 C4 H4 120.1
C5 C4 H4 120.1
C4 C5 C6 120.5(5)
C4 C5 H5 119.8
C6 C5 H5 119.8
C5 C6 C1 119.6(4)
C5 C6 H6 120.2
C1 C6 H6 120.2
C8 C7 C12 118.6(4)
C8 C7 P1 122.1(3)
C12 C7 P1 119.2(3)
C9 C8 C7 120.5(4)
C9 C8 H8 119.8
C7 C8 H8 119.8
C10 C9 C8 120.0(4)
C10 C9 H9 120.0
C8 C9 H9 120.0
C9 C10 C11 120.2(4)
C9 C10 H10 119.9
C11 C10 H10 119.9
C12 C11 C10 120.3(4)
C12 C11 H11 119.8
C10 C11 H11 119.8
C11 C12 C7 120.4(4)
C11 C12 H12 119.8
C7 C12 H12 119.8
C18 C13 C14 120.0(4)
C18 C13 P1 118.3(3)
C14 C13 P1 121.5(3)
C13 C14 C15 119.6(5)
C13 C14 H14 120.2
C15 C14 H14 120.2
C16 C15 C14 120.2(5)
C16 C15 H15 119.9
C14 C15 H15 119.9
C17 C16 C15 119.9(4)
C17 C16 H16 120.0
C15 C16 H16 120.0
C16 C17 C18 120.7(5)
C16 C17 H17 119.7
C18 C17 H17 119.7
C13 C18 C17 119.6(5)
C13 C18 H18 120.2
C17 C18 H18 120.2
C20 C19 C24 120.2(4)
C20 C19 P2 120.0(3)
C24 C19 P2 119.8(3)
C19 C20 C21 120.1(4)
C19 C20 H20 120.0
C21 C20 H20 120.0
C22 C21 C20 119.7(4)
C22 C21 H21 120.2
C20 C21 H21 120.2
C23 C22 C21 120.6(4)
C23 C22 H22 119.7
C21 C22 H22 119.7
C22 C23 C24 120.0(4)
C22 C23 H23 120.0
C24 C23 H23 120.0
C23 C24 C19 119.5(4)
C23 C24 H24 120.2
C19 C24 H24 120.2
C30 C25 C26 119.3(4)
C30 C25 P2 122.7(3)
C26 C25 P2 117.9(3)
C27 C26 C25 120.4(4)
C27 C26 H26 119.8
C25 C26 H26 119.8
C26 C27 C28 120.0(5)
C26 C27 H27 120.0
C28 C27 H27 120.0
C29 C28 C27 120.4(5)
C29 C28 H28 119.8
C27 C28 H28 119.8
C28 C29 C30 120.1(5)
C28 C29 H29 119.9
C30 C29 H29 119.9
C25 C30 C29 119.8(4)
C25 C30 H30 120.1
C29 C30 H30 120.1
C32 C31 C36 119.6(4)
C32 C31 P2 123.1(3)
C36 C31 P2 117.2(3)
C33 C32 C31 120.0(4)
C33 C32 H32 120.0
C31 C32 H32 120.0
C32 C33 C34 120.6(4)
C32 C33 H33 119.7
C34 C33 H33 119.7
C33 C34 C35 119.8(4)
C33 C34 H34 120.1
C35 C34 H34 120.1
C36 C35 C34 120.0(4)
C36 C35 H35 120.0
C34 C35 H35 120.0
C35 C36 C31 120.0(4)
C35 C36 H36 120.0
C31 C36 H36 120.0
C38 C37 C42 119.6(4)
C38 C37 P3 119.7(3)
C42 C37 P3 120.7(3)
C39 C38 C37 119.5(4)
C39 C38 H38 120.2
C37 C38 H38 120.2
C40 C39 C38 120.2(4)
C40 C39 H39 119.9
C38 C39 H39 119.9
C41 C40 C39 120.8(4)
C41 C40 H40 119.6
C39 C40 H40 119.6
C40 C41 C42 120.0(4)
C40 C41 H41 120.0
C42 C41 H41 120.0
C41 C42 C37 120.0(4)
C41 C42 H42 120.0
C37 C42 H42 120.0
C48 C43 C44 119.6(4)
C48 C43 P3 122.3(3)
C44 C43 P3 117.9(3)
C43 C44 C45 120.1(4)
C43 C44 H44 120.0
C45 C44 H44 120.0
C46 C45 C44 119.7(4)
C46 C45 H45 120.2
C44 C45 H45 120.2
C45 C46 C47 120.9(4)
C45 C46 H46 119.5
C47 C46 H46 119.5
C46 C47 C48 119.7(4)
C46 C47 H47 120.1
C48 C47 H47 120.1
C43 C48 C47 120.0(4)
C43 C48 H48 120.0
C47 C48 H48 120.0
C54 C49 C50 119.8(4)
C54 C49 P3 118.7(3)
C50 C49 P3 121.4(3)
C51 C50 C49 119.4(5)
C51 C50 H50 120.3
C49 C50 H50 120.3
C52 C51 C50 120.8(5)
C52 C51 H51 119.6
C50 C51 H51 119.6
C51 C52 C53 119.7(5)
C51 C52 H52 120.2
C53 C52 H52 120.2
C54 C53 C52 120.2(5)
C54 C53 H53 119.9
C52 C53 H53 119.9
C49 C54 C53 120.1(4)
C49 C54 H54 119.9
C53 C54 H54 119.9
C56 C55 C60 119.5(5)
C56 C55 P4 122.6(4)
C60 C55 P4 117.9(4)
C55 C56 C57 119.1(6)
C55 C56 H56 120.5
C57 C56 H56 120.5
C58 C57 C56 121.0(6)
C58 C57 H57 119.5
C56 C57 H57 119.5
C57 C58 C59 120.2(6)
C57 C58 H58 119.9
C59 C58 H58 119.9
C58 C59 C60 120.3(7)
C58 C59 H59 119.9
C60 C59 H59 119.9
C59 C60 C55 119.9(6)
C59 C60 H60 120.0
C55 C60 H60 120.0
C62 C61 C66 119.4(4)
C62 C61 P4 119.4(3)
C66 C61 P4 121.1(4)
C61 C62 C63 120.0(5)
C61 C62 H62 120.0
C63 C62 H62 120.0
C64 C63 C62 120.2(5)
C64 C63 H63 119.9
C62 C63 H63 119.9
C65 C64 C63 120.2(4)
C65 C64 H64 119.9
C63 C64 H64 119.9
C64 C65 C66 120.6(5)
C64 C65 H65 119.7
C66 C65 H65 119.7
C61 C66 C65 119.6(5)
C61 C66 H66 120.2
C65 C66 H66 120.2
C68 C67 C72 119.4(5)
C68 C67 P4 119.7(4)
C72 C67 P4 120.9(3)
C67 C68 C69 120.0(5)
C67 C68 H68 120.0
C69 C68 H68 120.0
C70 C69 C68 120.6(5)
C70 C69 H69 119.7
C68 C69 H69 119.7
C69 C70 C71 119.4(5)
C69 C70 H70 120.3
C71 C70 H70 120.3
C72 C71 C70 120.7(5)
C72 C71 H71 119.6
C70 C71 H71 119.6
C71 C72 C67 119.8(4)
C71 C72 H72 120.1
C67 C72 H72 120.1
F1 C73 F3 107.4(4)
F1 C73 F2 108.4(4)
F3 C73 F2 107.3(4)
F1 C73 S1 111.7(3)
F3 C73 S1 111.1(3)
F2 C73 S1 110.8(3)
F5 C74 F6 108.2(4)
F5 C74 F4 107.7(4)
F6 C74 F4 107.3(4)
F5 C74 S2 112.3(3)
F6 C74 S2 110.5(4)
F4 C74 S2 110.6(3)

loop_
_geom_bond_atom_site_label_1
_geom_bond_atom_site_label_2
_geom_bond_distance
Au1 O1 2.070(3)
Au1 P1 2.2228(10)
Au1 Au2 3.1035(3)
Au1 Au4 3.2798(3)
Au2 O2 2.133(3)
Au2 P2 2.2130(10)
Au3 O1 2.047(3)
Au3 P3 2.2142(10)
Au4 O2 2.042(2)
Au4 P4 2.2079(11)
P1 C7 1.805(4)
P1 C1 1.813(4)
P1 C13 1.820(4)
P2 C25 1.807(4)
P2 C31 1.809(4)
P2 C19 1.818(4)
P3 C37 1.808(4)
P3 C49 1.818(4)
P3 C43 1.821(4)
P4 C67 1.814(5)
P4 C61 1.814(4)
P4 C55 1.815(5)
S1 O4 1.430(3)
S1 O3 1.432(4)
S1 O5 1.456(3)
S1 C73 1.818(5)
S2 O8 1.430(4)
S2 O6 1.440(4)
S2 O7 1.457(4)
S2 C74 1.824(5)
F1 C73 1.328(6)
F2 C73 1.340(5)
F3 C73 1.334(6)
F4 C74 1.338(6)
F5 C74 1.326(6)
F6 C74 1.337(5)
O1 H1A 0.9500
O2 H2A 0.9500
C1 C2 1.387(6)
C1 C6 1.392(6)
C2 C3 1.385(7)
C2 H2 0.9500
C3 C4 1.378(8)
C3 H3 0.9500
C4 C5 1.379(8)
C4 H4 0.9500
C5 C6 1.380(6)
C5 H5 0.9500
C6 H6 0.9500
C7 C8 1.400(6)
C7 C12 1.401(6)
C8 C9 1.383(6)
C8 H8 0.9500
C9 C10 1.382(7)
C9 H9 0.9500
C10 C11 1.384(7)
C10 H10 0.9500
C11 C12 1.376(6)
C11 H11 0.9500
C12 H12 0.9500
C13 C18 1.377(6)
C13 C14 1.391(6)
C14 C15 1.395(6)
C14 H14 0.9500
C15 C16 1.375(8)
C15 H15 0.9500
C16 C17 1.372(8)
C16 H16 0.9500
C17 C18 1.393(6)
C17 H17 0.9500
C18 H18 0.9500
C19 C20 1.378(6)
C19 C24 1.396(6)
C20 C21 1.395(6)
C20 H20 0.9500
C21 C22 1.385(7)
C21 H21 0.9500
C22 C23 1.376(6)
C22 H22 0.9500
C23 C24 1.395(6)
C23 H23 0.9500
C24 H24 0.9500
C25 C30 1.384(6)
C25 C26 1.402(6)
C26 C27 1.379(7)
C26 H26 0.9500
C27 C28 1.380(8)
C27 H27 0.9500
C28 C29 1.378(8)
C28 H28 0.9500
C29 C30 1.400(6)
C29 H29 0.9500
C30 H30 0.9500
C31 C32 1.393(6)
C31 C36 1.401(5)
C32 C33 1.385(6)
C32 H32 0.9500
C33 C34 1.387(6)
C33 H33 0.9500
C34 C35 1.394(6)
C34 H34 0.9500
C35 C36 1.389(6)
C35 H35 0.9500
C36 H36 0.9500
C37 C38 1.398(6)
C37 C42 1.409(6)
C38 C39 1.390(6)
C38 H38 0.9500
C39 C40 1.389(6)
C39 H39 0.9500
C40 C41 1.376(6)
C40 H40 0.9500
C41 C42 1.384(6)
C41 H41 0.9500
C42 H42 0.9500
C43 C48 1.389(6)
C43 C44 1.391(6)
C44 C45 1.394(7)
C44 H44 0.9500
C45 C46 1.370(7)
C45 H45 0.9500
C46 C47 1.382(7)
C46 H46 0.9500
C47 C48 1.391(7)
C47 H47 0.9500
C48 H48 0.9500
C49 C54 1.385(6)
C49 C50 1.396(6)
C50 C51 1.392(7)
C50 H50 0.9500
C51 C52 1.376(8)
C51 H51 0.9500
C52 C53 1.390(8)
C52 H52 0.9500
C53 C54 1.387(7)
C53 H53 0.9500
C54 H54 0.9500
C55 C56 1.371(7)
C55 C60 1.410(8)
C56 C57 1.406(8)
C56 H56 0.9500
C57 C58 1.363(10)
C57 H57 0.9500
C58 C59 1.366(10)
C58 H58 0.9500
C59 C60 1.383(8)
C59 H59 0.9500
C60 H60 0.9500
C61 C62 1.392(6)
C61 C66 1.395(6)
C62 C63 1.393(6)
C62 H62 0.9500
C63 C64 1.379(8)
C63 H63 0.9500
C64 C65 1.370(8)
C64 H64 0.9500
C65 C66 1.395(7)
C65 H65 0.9500
C66 H66 0.9500
C67 C68 1.393(6)
C67 C72 1.400(7)
C68 C69 1.395(8)
C68 H68 0.9500
C69 C70 1.380(8)
C69 H69 0.9500
C70 C71 1.390(7)
C70 H70 0.9500
C71 C72 1.388(7)
C71 H71 0.9500
C72 H72 0.9500

loop_
_geom_torsion_atom_site_label_1
_geom_torsion_atom_site_label_2
_geom_torsion_atom_site_label_3
_geom_torsion_atom_site_label_4
_geom_torsion
O1 Au1 Au2 O2 99.16(12)
P1 Au1 Au2 O2 -89.77(8)
Au4 Au1 Au2 O2 11.76(8)
O1 Au1 Au2 P2 -80.12(9)
P1 Au1 Au2 P2 90.95(4)
Au4 Au1 Au2 P2 -167.51(3)
O1 Au1 Au4 O2 -88.05(12)
P1 Au1 Au4 O2 92.78(9)
Au2 Au1 Au4 O2 -12.40(8)
O1 Au1 Au4 P4 97.01(9)
P1 Au1 Au4 P4 -82.15(4)
Au2 Au1 Au4 P4 172.66(3)
O1 Au1 P1 C7 170.9(6)
Au2 Au1 P1 C7 60.20(15)
Au4 Au1 P1 C7 -14.31(15)
O1 Au1 P1 C1 -66.6(6)
Au2 Au1 P1 C1 -177.32(14)
Au4 Au1 P1 C1 108.18(15)
O1 Au1 P1 C13 50.9(6)
Au2 Au1 P1 C13 -59.77(14)
Au4 Au1 P1 C13 -134.28(14)
O2 Au2 P2 C25 58.8(4)
Au1 Au2 P2 C25 -124.03(14)
O2 Au2 P2 C31 -56.4(4)
Au1 Au2 P2 C31 120.79(13)
O2 Au2 P2 C19 -178.9(3)
Au1 Au2 P2 C19 -1.70(17)
O1 Au3 P3 C37 -153.7(7)
O1 Au3 P3 C49 82.0(7)
O1 Au3 P3 C43 -34.4(7)
O2 Au4 P4 C67 160.2(5)
Au1 Au4 P4 C67 -52.41(17)
O2 Au4 P4 C61 38.7(6)
Au1 Au4 P4 C61 -173.87(16)
O2 Au4 P4 C55 -78.7(6)
Au1 Au4 P4 C55 68.70(18)
P3 Au3 O1 Au1 -155.3(5)
P1 Au1 O1 Au3 -163.1(4)
Au2 Au1 O1 Au3 -49.65(17)
Au4 Au1 O1 Au3 21.95(17)
P4 Au4 O2 Au2 169.3(4)
Au1 Au4 O2 Au2 20.61(13)
P2 Au2 O2 Au4 155.7(2)
Au1 Au2 O2 Au4 -21.64(13)
C7 P1 C1 C2 89.7(4)
C13 P1 C1 C2 -157.4(4)
Au1 P1 C1 C2 -39.1(4)
C7 P1 C1 C6 -86.4(4)
C13 P1 C1 C6 26.4(4)
Au1 P1 C1 C6 144.7(3)
C6 C1 C2 C3 1.7(7)
P1 C1 C2 C3 -174.5(4)
C1 C2 C3 C4 -1.9(8)
C2 C3 C4 C5 1.0(8)
C3 C4 C5 C6 -0.1(8)
C4 C5 C6 C1 0.0(7)
C2 C1 C6 C5 -0.8(7)
P1 C1 C6 C5 175.3(4)
C1 P1 C7 C8 14.0(4)
C13 P1 C7 C8 -98.9(4)
Au1 P1 C7 C8 140.5(3)
C1 P1 C7 C12 -170.2(3)
C13 P1 C7 C12 76.9(4)
Au1 P1 C7 C12 -43.8(4)
C12 C7 C8 C9 -0.1(7)
P1 C7 C8 C9 175.7(4)
C7 C8 C9 C10 -0.6(7)
C8 C9 C10 C11 0.8(7)
C9 C10 C11 C12 -0.2(7)
C10 C11 C12 C7 -0.5(7)
C8 C7 C12 C11 0.6(6)
P1 C7 C12 C11 -175.3(3)
C7 P1 C13 C18 -178.8(3)
C1 P1 C13 C18 69.2(4)
Au1 P1 C13 C18 -52.4(4)
C7 P1 C13 C14 -3.1(4)
C1 P1 C13 C14 -115.1(4)
Au1 P1 C13 C14 123.3(3)
C18 C13 C14 C15 1.0(7)
P1 C13 C14 C15 -174.6(4)
C13 C14 C15 C16 -1.8(7)
C14 C15 C16 C17 1.3(8)
C15 C16 C17 C18 0.1(8)
C14 C13 C18 C17 0.4(7)
P1 C13 C18 C17 176.1(4)
C16 C17 C18 C13 -1.0(8)
C25 P2 C19 C20 159.0(3)
C31 P2 C19 C20 -86.7(4)
Au2 P2 C19 C20 35.7(4)
C25 P2 C19 C24 -23.3(4)
C31 P2 C19 C24 91.0(4)
Au2 P2 C19 C24 -146.6(3)
C24 C19 C20 C21 -0.5(7)
P2 C19 C20 C21 177.1(4)
C19 C20 C21 C22 0.5(7)
C20 C21 C22 C23 -0.7(7)
C21 C22 C23 C24 1.0(7)
C22 C23 C24 C19 -1.0(7)
C20 C19 C24 C23 0.8(7)
P2 C19 C24 C23 -176.9(4)
C31 P2 C25 C30 13.0(4)
C19 P2 C25 C30 127.0(4)
Au2 P2 C25 C30 -101.6(3)
C31 P2 C25 C26 -170.8(3)
C19 P2 C25 C26 -56.9(4)
Au2 P2 C25 C26 74.5(3)
C30 C25 C26 C27 -1.5(6)
P2 C25 C26 C27 -177.7(3)
C25 C26 C27 C28 1.5(7)
C26 C27 C28 C29 -0.5(7)
C27 C28 C29 C30 -0.4(7)
C26 C25 C30 C29 0.6(6)
P2 C25 C30 C29 176.6(3)
C28 C29 C30 C25 0.4(7)
C25 P2 C31 C32 104.9(4)
C19 P2 C31 C32 -8.3(4)
Au2 P2 C31 C32 -139.6(3)
C25 P2 C31 C36 -76.9(3)
C19 P2 C31 C36 169.8(3)
Au2 P2 C31 C36 38.6(3)
C36 C31 C32 C33 0.8(6)
P2 C31 C32 C33 178.9(3)
C31 C32 C33 C34 0.0(7)
C32 C33 C34 C35 0.0(7)
C33 C34 C35 C36 -0.7(7)
C34 C35 C36 C31 1.5(7)
C32 C31 C36 C35 -1.6(6)
P2 C31 C36 C35 -179.8(3)
C49 P3 C37 C38 93.5(4)
C43 P3 C37 C38 -155.4(3)
Au3 P3 C37 C38 -32.7(4)
C49 P3 C37 C42 -88.3(4)
C43 P3 C37 C42 22.8(4)
Au3 P3 C37 C42 145.5(3)
C42 C37 C38 C39 0.2(6)
P3 C37 C38 C39 178.4(3)
C37 C38 C39 C40 -0.2(6)
C38 C39 C40 C41 0.3(7)
C39 C40 C41 C42 -0.3(7)
C40 C41 C42 C37 0.2(7)
C38 C37 C42 C41 -0.1(7)
P3 C37 C42 C41 -178.4(4)
C37 P3 C43 C48 -106.2(4)
C49 P3 C43 C48 6.6(4)
Au3 P3 C43 C48 126.9(3)
C37 P3 C43 C44 69.7(4)
C49 P3 C43 C44 -177.4(3)
Au3 P3 C43 C44 -57.2(4)
C48 C43 C44 C45 2.0(7)
P3 C43 C44 C45 -174.1(4)
C43 C44 C45 C46 -0.8(7)
C44 C45 C46 C47 -0.9(7)
C45 C46 C47 C48 1.3(7)
C44 C43 C48 C47 -1.5(6)
P3 C43 C48 C47 174.3(3)
C46 C47 C48 C43 -0.1(7)
C37 P3 C49 C54 -160.9(4)
C43 P3 C49 C54 88.5(4)
Au3 P3 C49 C54 -31.3(4)
C37 P3 C49 C50 22.9(4)
C43 P3 C49 C50 -87.7(4)
Au3 P3 C49 C50 152.5(3)
C54 C49 C50 C51 0.0(7)
P3 C49 C50 C51 176.1(4)
C49 C50 C51 C52 -0.2(8)
C50 C51 C52 C53 0.1(8)
C51 C52 C53 C54 0.4(8)
C50 C49 C54 C53 0.4(7)
P3 C49 C54 C53 -175.8(4)
C52 C53 C54 C49 -0.6(7)
C67 P4 C55 C56 0.2(5)
C61 P4 C55 C56 112.7(4)
Au4 P4 C55 C56 -126.1(4)
C67 P4 C55 C60 179.6(4)
C61 P4 C55 C60 -67.8(4)
Au4 P4 C55 C60 53.3(4)
C60 C55 C56 C57 0.5(7)
P4 C55 C56 C57 179.9(4)
C55 C56 C57 C58 0.8(8)
C56 C57 C58 C59 -1.3(9)
C57 C58 C59 C60 0.5(9)
C58 C59 C60 C55 0.9(9)
C56 C55 C60 C59 -1.3(8)
P4 C55 C60 C59 179.2(4)
C67 P4 C61 C62 -88.6(4)
C55 P4 C61 C62 158.5(4)
Au4 P4 C61 C62 38.2(4)
C67 P4 C61 C66 88.9(4)
C55 P4 C61 C66 -24.0(5)
Au4 P4 C61 C66 -144.2(4)
C66 C61 C62 C63 -0.4(7)
P4 C61 C62 C63 177.2(4)
C61 C62 C63 C64 0.1(8)
C62 C63 C64 C65 0.3(8)
C63 C64 C65 C66 -0.5(8)
C62 C61 C66 C65 0.2(8)
P4 C61 C66 C65 -177.3(4)
C64 C65 C66 C61 0.2(8)
C61 P4 C67 C68 158.3(4)
C55 P4 C67 C68 -89.4(4)
Au4 P4 C67 C68 33.8(4)
C61 P4 C67 C72 -21.1(4)
C55 P4 C67 C72 91.2(4)
Au4 P4 C67 C72 -145.6(3)
C72 C67 C68 C69 -1.9(8)
P4 C67 C68 C69 178.7(4)
C67 C68 C69 C70 1.4(9)
C68 C69 C70 C71 -1.1(9)
C69 C70 C71 C72 1.3(9)
C70 C71 C72 C67 -1.8(8)
C68 C67 C72 C71 2.0(7)
P4 C67 C72 C71 -178.5(4)
O4 S1 C73 F1 -175.3(3)
O3 S1 C73 F1 63.1(4)
O5 S1 C73 F1 -56.1(4)
O4 S1 C73 F3 -55.4(4)
O3 S1 C73 F3 -177.1(3)
O5 S1 C73 F3 63.8(4)
O4 S1 C73 F2 63.8(4)
O3 S1 C73 F2 -57.9(4)
O5 S1 C73 F2 -177.0(3)
O8 S2 C74 F5 -55.7(4)
O6 S2 C74 F5 -177.0(4)
O7 S2 C74 F5 64.6(4)
O8 S2 C74 F6 65.3(4)
O6 S2 C74 F6 -56.1(4)
O7 S2 C74 F6 -174.4(3)
O8 S2 C74 F4 -176.0(4)
O6 S2 C74 F4 62.6(4)
O7 S2 C74 F4 -55.7(4)
